data_4341675
loop_
_publ_author_name
'Pedrick, Elizabeth A.'
'Wu, Guang'
'Hayton, Trevor W.'

_publ_section_title
;
 Reductive Silylation of the Uranyl Ion with Ph3SiOTf
;
_journal_name_full 'Inorganic Chemistry'
_journal_page_first 141111154001001
_journal_paper_doi 10.1021/ic502267t
_journal_year 2014
_chemical_formula_sum 'C99 H102 F3 N2 O8 S Si2 U'
_chemical_formula_weight 1831.10
_chemical_name_systematic
; 
 ? 
;
_space_group_IT_number 2
_symmetry_cell_setting triclinic
_symmetry_space_group_name_Hall '-P 1'
_symmetry_space_group_name_H-M 'P -1'
_atom_sites_solution_hydrogens geom
_atom_sites_solution_primary direct
_atom_sites_solution_secondary difmap
_audit_creation_method SHELXL-97
_cell_angle_alpha 63.9150(10)
_cell_angle_beta 73.8000(10)
_cell_angle_gamma 69.2320(10)
_cell_formula_units_Z 1
_cell_length_a 13.2871(2)
_cell_length_b 14.1711(3)
_cell_length_c 15.2003(3)
_cell_measurement_temperature 100(2)
_cell_volume 2377.60(8)
_computing_structure_refinement 'SHELXL-97 (Sheldrick, 2008)'
_computing_structure_solution 'SHELXS-97 (Sheldrick, 2008)'
_diffrn_ambient_temperature 100(2)
_diffrn_measured_fraction_theta_full 0.999
_diffrn_measured_fraction_theta_max 0.999
_diffrn_measurement_device_type 'Bruker kappa apex'
_diffrn_measurement_method 'omega scan'
_diffrn_radiation_monochromator graphite
_diffrn_radiation_source 'fine-focus sealed tube'
_diffrn_radiation_type MoK\a
_diffrn_radiation_wavelength 0.71073
_diffrn_reflns_av_R_equivalents 0.0220
_diffrn_reflns_av_sigmaI/netI 0.0360
_diffrn_reflns_limit_h_max 16
_diffrn_reflns_limit_h_min -16
_diffrn_reflns_limit_k_max 15
_diffrn_reflns_limit_k_min -17
_diffrn_reflns_limit_l_max 19
_diffrn_reflns_limit_l_min -19
_diffrn_reflns_number 18712
_diffrn_reflns_theta_full 26.73
_diffrn_reflns_theta_max 26.73
_diffrn_reflns_theta_min 1.51
_exptl_absorpt_coefficient_mu 1.813
_exptl_absorpt_correction_T_max 0.9148
_exptl_absorpt_correction_T_min 0.7726
_exptl_absorpt_correction_type multi-scan
_exptl_absorpt_process_details SADABS
_exptl_crystal_colour red
_exptl_crystal_density_diffrn 1.279
_exptl_crystal_density_method 'not measured'
_exptl_crystal_description block
_exptl_crystal_F_000 937
_exptl_crystal_size_max 0.15
_exptl_crystal_size_mid 0.15
_exptl_crystal_size_min 0.05
_refine_diff_density_max 1.665
_refine_diff_density_min -0.989
_refine_diff_density_rms 0.117
_refine_ls_extinction_method none
_refine_ls_goodness_of_fit_ref 1.081
_refine_ls_hydrogen_treatment constr
_refine_ls_matrix_type full
_refine_ls_number_parameters 528
_refine_ls_number_reflns 10088
_refine_ls_number_restraints 9
_refine_ls_restrained_S_all 1.083
_refine_ls_R_factor_all 0.0320
_refine_ls_R_factor_gt 0.0315
_refine_ls_shift/su_max 0.001
_refine_ls_shift/su_mean 0.000
_refine_ls_structure_factor_coef Fsqd
_refine_ls_weighting_details 'calc w=1/[\s^2^(Fo^2^)+(0.0566P)^2^+2.4611P] where P=(Fo^2^+2Fc^2^)/3'
_refine_ls_weighting_scheme calc
_refine_ls_wR_factor_gt 0.0910
_refine_ls_wR_factor_ref 0.0914
_reflns_number_gt 10005
_reflns_number_total 10088
_reflns_threshold_expression >2sigma(I)
_cod_data_source_file ic502267t_si_002.cif
_cod_data_source_block complex_2
_cod_original_sg_symbol_H-M P-1
_cod_database_code 4341675

loop_
_symmetry_equiv_pos_as_xyz
'x, y, z'
'-x, -y, -z'

loop_
_atom_site_label
_atom_site_type_symbol
_atom_site_fract_x
_atom_site_fract_y
_atom_site_fract_z
_atom_site_U_iso_or_equiv
_atom_site_adp_type
_atom_site_occupancy
_atom_site_symmetry_multiplicity
_atom_site_calc_flag
_atom_site_refinement_flags
C1 C 0.1766(3) -0.0437(3) 0.2734(2) 0.0202(6) Uani 1 1 d .
H1 H 0.2200 -0.0626 0.2191 0.024 Uiso 1 1 calc R
C2 C 0.2143(2) -0.0994(2) 0.3631(2) 0.0170(6) Uani 1 1 d .
C3 C 0.3184(2) -0.1861(3) 0.3778(2) 0.0185(6) Uani 1 1 d .
C4 C 0.3982(3) -0.1967(3) 0.2979(3) 0.0236(7) Uani 1 1 d .
H4 H 0.3876 -0.1460 0.2325 0.028 Uiso 1 1 calc R
C5 C 0.4927(3) -0.2810(3) 0.3138(3) 0.0298(8) Uani 1 1 d .
H5 H 0.5466 -0.2882 0.2592 0.036 Uiso 1 1 calc R
C6 C 0.5089(3) -0.3552(3) 0.4092(3) 0.0303(8) Uani 1 1 d .
H6 H 0.5735 -0.4135 0.4197 0.036 Uiso 1 1 calc R
C7 C 0.4311(3) -0.3443(3) 0.4891(3) 0.0288(8) Uani 1 1 d .
H7 H 0.4426 -0.3949 0.5543 0.035 Uiso 1 1 calc R
C8 C 0.3358(3) -0.2593(3) 0.4740(2) 0.0232(7) Uani 1 1 d .
H8 H 0.2830 -0.2511 0.5288 0.028 Uiso 1 1 calc R
C9 C 0.0769(2) 0.0404(2) 0.2554(2) 0.0173(6) Uani 1 1 d .
C10 C 0.0559(3) 0.0943(3) 0.1501(2) 0.0207(6) Uani 1 1 d .
C11 C 0.1311(3) 0.1439(3) 0.0766(3) 0.0276(7) Uani 1 1 d .
H11 H 0.1953 0.1434 0.0929 0.033 Uiso 1 1 calc R
C12 C 0.1119(4) 0.1944(3) -0.0212(3) 0.0381(9) Uani 1 1 d .
H12 H 0.1630 0.2290 -0.0716 0.046 Uiso 1 1 calc R
C13 C 0.0195(4) 0.1947(4) -0.0456(3) 0.0433(11) Uani 1 1 d .
H13 H 0.0062 0.2307 -0.1124 0.052 Uiso 1 1 calc R
C14 C -0.0537(3) 0.1425(4) 0.0269(3) 0.0420(10) Uani 1 1 d .
H14 H -0.1163 0.1406 0.0097 0.050 Uiso 1 1 calc R
C15 C -0.0362(3) 0.0929(3) 0.1248(3) 0.0312(8) Uani 1 1 d .
H15 H -0.0872 0.0578 0.1747 0.037 Uiso 1 1 calc R
C16 C -0.0898(2) 0.1582(2) 0.3008(2) 0.0170(6) Uani 1 1 d .
C17 C -0.1887(2) 0.1356(3) 0.3213(2) 0.0190(6) Uani 1 1 d .
H17 H -0.1934 0.0624 0.3551 0.023 Uiso 1 1 calc R
C18 C -0.2822(2) 0.2206(3) 0.2923(2) 0.0205(6) Uani 1 1 d .
C19 C -0.2720(3) 0.3267(3) 0.2463(2) 0.0205(6) Uani 1 1 d .
H19 H -0.3349 0.3850 0.2264 0.025 Uiso 1 1 calc R
C20 C -0.1725(3) 0.3516(3) 0.2278(2) 0.0190(6) Uani 1 1 d .
C21 C -0.0809(2) 0.2650(3) 0.2566(2) 0.0185(6) Uani 1 1 d .
H21 H -0.0127 0.2788 0.2461 0.022 Uiso 1 1 calc R
C22 C -0.3872(3) 0.1939(3) 0.3000(3) 0.0262(7) Uani 1 1 d .
C23 C -0.4110(3) 0.1055(3) 0.4012(3) 0.0360(9) Uani 1 1 d .
H23A H -0.3511 0.0389 0.4096 0.054 Uiso 1 1 calc R
H23B H -0.4788 0.0902 0.4051 0.054 Uiso 1 1 calc R
H23C H -0.4183 0.1310 0.4537 0.054 Uiso 1 1 calc R
C24 C -0.3692(3) 0.1522(4) 0.2176(4) 0.0433(10) Uani 1 1 d .
H24A H -0.3544 0.2091 0.1531 0.065 Uiso 1 1 calc R
H24B H -0.4346 0.1336 0.2201 0.065 Uiso 1 1 calc R
H24C H -0.3072 0.0872 0.2271 0.065 Uiso 1 1 calc R
C25 C -0.4865(3) 0.2932(3) 0.2862(3) 0.0331(8) Uani 1 1 d .
H25A H -0.4967 0.3223 0.3369 0.050 Uiso 1 1 calc R
H25B H -0.5513 0.2716 0.2927 0.050 Uiso 1 1 calc R
H25C H -0.4750 0.3495 0.2204 0.050 Uiso 1 1 calc R
C26 C -0.1674(3) 0.4696(3) 0.1707(3) 0.0259(7) Uani 1 1 d .
C27 C -0.0592(3) 0.4841(3) 0.1724(3) 0.0299(8) Uani 1 1 d .
H27A H -0.0503 0.4628 0.2410 0.045 Uiso 1 1 calc R
H27B H -0.0588 0.5606 0.1349 0.045 Uiso 1 1 calc R
H27C H 0.0008 0.4380 0.1424 0.045 Uiso 1 1 calc R
C28 C -0.2607(3) 0.5459(3) 0.2143(4) 0.0466(11) Uani 1 1 d .
H28A H -0.3305 0.5379 0.2130 0.070 Uiso 1 1 calc R
H28B H -0.2581 0.6216 0.1748 0.070 Uiso 1 1 calc R
H28C H -0.2529 0.5268 0.2828 0.070 Uiso 1 1 calc R
C29 C -0.1781(5) 0.5007(4) 0.0632(3) 0.0516(13) Uani 1 1 d .
H29A H -0.1209 0.4496 0.0366 0.077 Uiso 1 1 calc R
H29B H -0.1709 0.5749 0.0237 0.077 Uiso 1 1 calc R
H29C H -0.2496 0.4974 0.0604 0.077 Uiso 1 1 calc R
C30 C 0.2169(3) 0.2120(3) 0.3396(2) 0.0234(7) Uani 1 1 d .
C31 C 0.2924(3) 0.1130(3) 0.3421(3) 0.0281(7) Uani 1 1 d .
H31 H 0.2976 0.0520 0.4033 0.034 Uiso 1 1 calc R
C32 C 0.3603(3) 0.1016(4) 0.2571(3) 0.0345(8) Uani 1 1 d .
H32 H 0.4099 0.0331 0.2599 0.041 Uiso 1 1 calc R
C33 C 0.3547(3) 0.1914(4) 0.1683(3) 0.0394(10) Uani 1 1 d .
H33 H 0.4006 0.1843 0.1100 0.047 Uiso 1 1 calc R
C34 C 0.2838(3) 0.2896(4) 0.1642(3) 0.0438(11) Uani 1 1 d .
H34 H 0.2817 0.3508 0.1032 0.053 Uiso 1 1 calc R
C35 C 0.2138(3) 0.3009(3) 0.2495(3) 0.0348(9) Uani 1 1 d .
H35 H 0.1641 0.3695 0.2457 0.042 Uiso 1 1 calc R
C36 C 0.0169(3) 0.3505(3) 0.4357(3) 0.0277(7) Uani 1 1 d .
C37 C -0.0924(3) 0.3549(3) 0.4692(3) 0.0357(9) Uani 1 1 d .
H37 H -0.1150 0.2897 0.4987 0.043 Uiso 1 1 calc R
C38 C -0.1695(4) 0.4555(4) 0.4594(4) 0.0464(11) Uani 1 1 d .
H38 H -0.2441 0.4580 0.4835 0.056 Uiso 1 1 calc R
C39 C -0.1377(4) 0.5506(4) 0.4152(4) 0.0490(12) Uani 1 1 d .
H39 H -0.1905 0.6184 0.4083 0.059 Uiso 1 1 calc R
C40 C -0.0297(4) 0.5479(3) 0.3809(4) 0.0462(11) Uani 1 1 d .
H40 H -0.0082 0.6137 0.3494 0.055 Uiso 1 1 calc R
C41 C 0.0475(4) 0.4485(3) 0.3925(3) 0.0362(9) Uani 1 1 d .
H41 H 0.1223 0.4467 0.3709 0.043 Uiso 1 1 calc R
C42 C 0.1949(3) 0.1834(3) 0.5562(2) 0.0222(7) Uani 1 1 d .
C43 C 0.1420(3) 0.1573(3) 0.6540(3) 0.0278(7) Uani 1 1 d .
H43 H 0.0691 0.1527 0.6687 0.033 Uiso 1 1 calc R
C44 C 0.1949(4) 0.1379(3) 0.7303(3) 0.0352(9) Uani 1 1 d .
H44 H 0.1583 0.1199 0.7964 0.042 Uiso 1 1 calc R
C45 C 0.3015(4) 0.1449(3) 0.7092(3) 0.0371(9) Uani 1 1 d .
H45 H 0.3375 0.1322 0.7608 0.045 Uiso 1 1 calc R
C46 C 0.3547(3) 0.1703(3) 0.6133(3) 0.0312(8) Uani 1 1 d .
H46 H 0.4276 0.1747 0.5989 0.037 Uiso 1 1 calc R
C47 C 0.3017(3) 0.1896(3) 0.5376(3) 0.0248(7) Uani 1 1 d .
H47 H 0.3391 0.2074 0.4717 0.030 Uiso 1 1 calc R
C48 C 0.2656(10) 0.6768(15) 0.1901(13) 0.138(8) Uiso 0.50 1 d PD
H48A H 0.1986 0.6631 0.1876 0.165 Uiso 0.50 1 calc PR
H48B H 0.2457 0.7310 0.2207 0.165 Uiso 0.50 1 calc PR
C49 C 0.3438(11) 0.5729(13) 0.2450(10) 0.118(6) Uiso 0.50 1 d PD
H49A H 0.3243 0.5090 0.2507 0.141 Uiso 0.50 1 calc PR
H49B H 0.3414 0.5682 0.3124 0.141 Uiso 0.50 1 calc PR
C50 C 0.4573(8) 0.5745(9) 0.1865(8) 0.071(3) Uiso 0.50 1 d PD
H50A H 0.5024 0.5816 0.2241 0.086 Uiso 0.50 1 calc PR
H50B H 0.4929 0.5056 0.1754 0.086 Uiso 0.50 1 calc PR
C51 C 0.4476(11) 0.6669(12) 0.0916(9) 0.099(5) Uiso 0.50 1 d PD
H51A H 0.4829 0.6423 0.0359 0.119 Uiso 0.50 1 calc PR
H51B H 0.4815 0.7211 0.0871 0.119 Uiso 0.50 1 calc PR
C52 C 0.43621(14) 0.02836(18) 0.98023(12) 0.0507(5) Uani 0.50 1 d P
F1 F 0.3983(3) 0.1333(4) 0.9484(3) 0.0884(15) Uani 0.50 1 d P
F2 F 0.4484(3) -0.0113(4) 0.9029(3) 0.0865(14) Uani 0.50 1 d P
F3 F 0.3640(3) -0.0286(4) 1.0600(3) 0.0876(15) Uani 0.50 1 d P
N1 N 0.0063(2) 0.0685(2) 0.32538(18) 0.0160(5) Uani 1 1 d .
O1 O 0.05549(17) 0.12235(18) 0.48966(16) 0.0188(4) Uani 1 1 d .
O2 O 0.15892(17) -0.07881(18) 0.44218(15) 0.0183(4) Uani 1 1 d .
O3 O 0.3983(3) 0.1333(4) 0.9484(3) 0.0884(15) Uani 0.50 1 d P
O4 O 0.4484(3) -0.0113(4) 0.9029(3) 0.0865(14) Uani 0.50 1 d P
O5 O 0.3640(3) -0.0286(4) 1.0600(3) 0.0876(15) Uani 0.50 1 d P
O6 O 0.3296(12) 0.7135(12) 0.0902(10) 0.178(7) Uiso 0.50 1 d PD
S1 S 0.43621(14) 0.02836(18) 0.98023(12) 0.0507(5) Uani 0.50 1 d P
Si1 Si 0.12046(7) 0.21721(7) 0.45426(6) 0.01842(17) Uani 1 1 d .
U1 U 0.0000 0.0000 0.5000 0.01356(6) Uani 1 2 d S

loop_
_atom_site_aniso_label
_atom_site_aniso_U_11
_atom_site_aniso_U_22
_atom_site_aniso_U_33
_atom_site_aniso_U_23
_atom_site_aniso_U_13
_atom_site_aniso_U_12
C1 0.0170(14) 0.0208(15) 0.0171(14) -0.0098(12) 0.0001(11) 0.0029(12)
C2 0.0121(13) 0.0170(14) 0.0185(14) -0.0078(11) 0.0019(11) -0.0016(11)
C3 0.0139(14) 0.0165(14) 0.0233(15) -0.0092(12) -0.0037(12) 0.0007(12)
C4 0.0164(15) 0.0265(17) 0.0263(16) -0.0142(14) -0.0030(13) 0.0014(13)
C5 0.0177(16) 0.0325(19) 0.042(2) -0.0262(17) -0.0038(14) 0.0047(14)
C6 0.0188(16) 0.0204(16) 0.053(2) -0.0188(16) -0.0149(16) 0.0069(13)
C7 0.0249(17) 0.0197(16) 0.0374(19) -0.0050(14) -0.0152(15) -0.0004(14)
C8 0.0201(15) 0.0211(16) 0.0245(16) -0.0069(13) -0.0049(13) -0.0024(13)
C9 0.0158(14) 0.0160(14) 0.0178(14) -0.0056(11) -0.0026(11) -0.0028(12)
C10 0.0179(15) 0.0190(15) 0.0180(14) -0.0084(12) -0.0017(12) 0.0041(12)
C11 0.0279(17) 0.0255(17) 0.0225(16) -0.0064(14) -0.0020(13) -0.0041(14)
C12 0.043(2) 0.033(2) 0.0209(17) -0.0035(15) 0.0005(16) -0.0027(17)
C13 0.044(2) 0.047(2) 0.0204(17) -0.0099(17) -0.0119(17) 0.0098(19)
C14 0.030(2) 0.064(3) 0.0292(19) -0.024(2) -0.0116(16) 0.0044(19)
C15 0.0219(17) 0.045(2) 0.0236(17) -0.0143(16) -0.0032(13) -0.0040(16)
C16 0.0139(14) 0.0184(14) 0.0136(13) -0.0056(11) -0.0033(11) 0.0019(12)
C17 0.0168(14) 0.0171(14) 0.0185(14) -0.0041(12) -0.0031(11) -0.0025(12)
C18 0.0136(14) 0.0226(16) 0.0218(15) -0.0090(12) -0.0022(12) -0.0005(12)
C19 0.0162(14) 0.0200(15) 0.0194(14) -0.0064(12) -0.0061(12) 0.0030(12)
C20 0.0181(15) 0.0173(15) 0.0176(14) -0.0064(12) -0.0042(11) 0.0007(12)
C21 0.0146(14) 0.0209(15) 0.0165(13) -0.0068(12) -0.0020(11) -0.0015(12)
C22 0.0166(15) 0.0237(17) 0.0359(18) -0.0095(14) -0.0075(14) -0.0025(13)
C23 0.0175(16) 0.0247(18) 0.055(2) -0.0052(17) -0.0071(16) -0.0047(14)
C24 0.0261(19) 0.058(3) 0.062(3) -0.037(2) -0.0119(19) -0.0076(19)
C25 0.0144(15) 0.0299(19) 0.045(2) -0.0074(16) -0.0082(15) -0.0007(14)
C26 0.0235(16) 0.0163(15) 0.0317(18) -0.0031(13) -0.0089(14) -0.0023(13)
C27 0.0256(17) 0.0192(16) 0.0363(19) -0.0036(14) -0.0066(15) -0.0038(14)
C28 0.027(2) 0.0237(19) 0.085(4) -0.023(2) -0.006(2) -0.0007(16)
C29 0.072(3) 0.042(2) 0.033(2) 0.0137(19) -0.027(2) -0.029(2)
C30 0.0203(15) 0.0300(18) 0.0217(15) -0.0071(13) -0.0029(12) -0.0125(14)
C31 0.0282(18) 0.0297(18) 0.0279(17) -0.0126(15) 0.0047(14) -0.0138(15)
C32 0.0299(19) 0.045(2) 0.039(2) -0.0263(18) 0.0077(16) -0.0181(17)
C33 0.0267(19) 0.072(3) 0.0260(18) -0.0234(19) 0.0019(15) -0.019(2)
C34 0.031(2) 0.066(3) 0.0192(17) 0.0019(18) -0.0069(15) -0.016(2)
C35 0.0225(17) 0.041(2) 0.0264(17) 0.0005(16) -0.0080(14) -0.0058(16)
C36 0.0321(18) 0.0191(16) 0.0338(18) -0.0107(14) -0.0140(15) -0.0009(14)
C37 0.0311(19) 0.0277(19) 0.049(2) -0.0190(17) -0.0112(17) 0.0014(16)
C38 0.032(2) 0.039(2) 0.069(3) -0.031(2) -0.017(2) 0.0091(18)
C39 0.054(3) 0.029(2) 0.073(3) -0.031(2) -0.032(3) 0.012(2)
C40 0.060(3) 0.0212(18) 0.063(3) -0.0139(19) -0.032(2) -0.0028(19)
C41 0.043(2) 0.0246(18) 0.045(2) -0.0115(17) -0.0184(19) -0.0074(17)
C42 0.0259(16) 0.0154(14) 0.0262(16) -0.0089(12) -0.0071(13) -0.0029(13)
C43 0.0294(18) 0.0280(18) 0.0268(17) -0.0140(14) -0.0023(14) -0.0053(15)
C44 0.046(2) 0.038(2) 0.0246(17) -0.0171(16) -0.0046(16) -0.0086(18)
C45 0.047(2) 0.035(2) 0.037(2) -0.0176(17) -0.0198(18) -0.0048(18)
C46 0.0293(18) 0.0293(18) 0.041(2) -0.0165(16) -0.0123(16) -0.0051(15)
C47 0.0254(17) 0.0218(16) 0.0292(17) -0.0109(13) -0.0062(14) -0.0055(13)
C52 0.0318(8) 0.0691(13) 0.0220(7) -0.0128(8) -0.0019(6) 0.0120(9)
F1 0.054(2) 0.094(3) 0.0442(18) -0.0046(18) -0.0085(16) 0.035(2)
F2 0.084(3) 0.103(3) 0.0431(18) -0.037(2) -0.0246(18) 0.032(2)
F3 0.048(2) 0.091(3) 0.052(2) 0.0017(19) 0.0146(16) 0.0091(19)
N1 0.0114(11) 0.0148(12) 0.0171(12) -0.0056(10) -0.0017(9) 0.0008(10)
O1 0.0161(10) 0.0179(10) 0.0211(10) -0.0084(9) -0.0016(8) -0.0026(9)
O2 0.0139(10) 0.0191(11) 0.0159(10) -0.0069(8) -0.0001(8) 0.0010(8)
O3 0.054(2) 0.094(3) 0.0442(18) -0.0046(18) -0.0085(16) 0.035(2)
O4 0.084(3) 0.103(3) 0.0431(18) -0.037(2) -0.0246(18) 0.032(2)
O5 0.048(2) 0.091(3) 0.052(2) 0.0017(19) 0.0146(16) 0.0091(19)
S1 0.0318(8) 0.0691(13) 0.0220(7) -0.0128(8) -0.0019(6) 0.0120(9)
Si1 0.0187(4) 0.0149(4) 0.0210(4) -0.0063(3) -0.0035(3) -0.0039(3)
U1 0.01039(8) 0.01331(8) 0.01446(8) -0.00629(6) 0.00132(5) -0.00142(5)

loop_
_atom_type_symbol
_atom_type_description
_atom_type_scat_dispersion_real
_atom_type_scat_dispersion_imag
_atom_type_scat_source
C C 0.0033 0.0016 'International Tables Vol C Tables 4.2.6.8 and 6.1.1.4'
H H 0.0000 0.0000 'International Tables Vol C Tables 4.2.6.8 and 6.1.1.4'
N N 0.0061 0.0033 'International Tables Vol C Tables 4.2.6.8 and 6.1.1.4'
O O 0.0106 0.0060 'International Tables Vol C Tables 4.2.6.8 and 6.1.1.4'
F F 0.0171 0.0103 'International Tables Vol C Tables 4.2.6.8 and 6.1.1.4'
Si Si 0.0817 0.0704 'International Tables Vol C Tables 4.2.6.8 and 6.1.1.4'
S S 0.1246 0.1234 'International Tables Vol C Tables 4.2.6.8 and 6.1.1.4'
U U -9.6767 9.6646 'International Tables Vol C Tables 4.2.6.8 and 6.1.1.4'

loop_
_geom_angle_atom_site_label_1
_geom_angle_atom_site_label_2
_geom_angle_atom_site_label_3
_geom_angle
_geom_angle_site_symmetry_1
_geom_angle_site_symmetry_3
C2 C1 C9 125.0(3) . .
C2 C1 H1 117.5 . .
C9 C1 H1 117.5 . .
O2 C2 C1 121.5(3) . .
O2 C2 C3 115.7(3) . .
C1 C2 C3 122.8(3) . .
C4 C3 C8 119.6(3) . .
C4 C3 C2 121.6(3) . .
C8 C3 C2 118.8(3) . .
C5 C4 C3 120.1(3) . .
C5 C4 H4 119.9 . .
C3 C4 H4 119.9 . .
C6 C5 C4 120.2(3) . .
C6 C5 H5 119.9 . .
C4 C5 H5 119.9 . .
C5 C6 C7 120.1(3) . .
C5 C6 H6 119.9 . .
C7 C6 H6 119.9 . .
C6 C7 C8 120.1(3) . .
C6 C7 H7 119.9 . .
C8 C7 H7 119.9 . .
C7 C8 C3 119.8(3) . .
C7 C8 H8 120.1 . .
C3 C8 H8 120.1 . .
N1 C9 C1 123.3(3) . .
N1 C9 C10 121.2(3) . .
C1 C9 C10 115.5(3) . .
C11 C10 C15 119.6(3) . .
C11 C10 C9 119.4(3) . .
C15 C10 C9 121.0(3) . .
C10 C11 C12 119.7(4) . .
C10 C11 H11 120.2 . .
C12 C11 H11 120.2 . .
C13 C12 C11 120.5(4) . .
C13 C12 H12 119.8 . .
C11 C12 H12 119.8 . .
C12 C13 C14 120.0(3) . .
C12 C13 H13 120.0 . .
C14 C13 H13 120.0 . .
C13 C14 C15 120.1(4) . .
C13 C14 H14 119.9 . .
C15 C14 H14 119.9 . .
C14 C15 C10 120.2(4) . .
C14 C15 H15 119.9 . .
C10 C15 H15 119.9 . .
C17 C16 C21 121.6(3) . .
C17 C16 N1 118.7(3) . .
C21 C16 N1 119.7(3) . .
C16 C17 C18 120.0(3) . .
C16 C17 H17 120.0 . .
C18 C17 H17 120.0 . .
C19 C18 C17 117.8(3) . .
C19 C18 C22 122.1(3) . .
C17 C18 C22 119.7(3) . .
C18 C19 C20 122.9(3) . .
C18 C19 H19 118.6 . .
C20 C19 H19 118.6 . .
C21 C20 C19 117.8(3) . .
C21 C20 C26 122.8(3) . .
C19 C20 C26 119.2(3) . .
C16 C21 C20 119.8(3) . .
C16 C21 H21 120.1 . .
C20 C21 H21 120.1 . .
C25 C22 C23 107.9(3) . .
C25 C22 C24 108.9(3) . .
C23 C22 C24 109.8(3) . .
C25 C22 C18 112.8(3) . .
C23 C22 C18 110.7(3) . .
C24 C22 C18 106.7(3) . .
C22 C23 H23A 109.5 . .
C22 C23 H23B 109.5 . .
H23A C23 H23B 109.5 . .
C22 C23 H23C 109.5 . .
H23A C23 H23C 109.5 . .
H23B C23 H23C 109.5 . .
C22 C24 H24A 109.5 . .
C22 C24 H24B 109.5 . .
H24A C24 H24B 109.5 . .
C22 C24 H24C 109.5 . .
H24A C24 H24C 109.5 . .
H24B C24 H24C 109.5 . .
C22 C25 H25A 109.5 . .
C22 C25 H25B 109.5 . .
H25A C25 H25B 109.5 . .
C22 C25 H25C 109.5 . .
H25A C25 H25C 109.5 . .
H25B C25 H25C 109.5 . .
C20 C26 C29 107.5(3) . .
C20 C26 C27 111.8(3) . .
C29 C26 C27 108.5(3) . .
C20 C26 C28 110.6(3) . .
C29 C26 C28 109.6(4) . .
C27 C26 C28 108.7(3) . .
C26 C27 H27A 109.5 . .
C26 C27 H27B 109.5 . .
H27A C27 H27B 109.5 . .
C26 C27 H27C 109.5 . .
H27A C27 H27C 109.5 . .
H27B C27 H27C 109.5 . .
C26 C28 H28A 109.5 . .
C26 C28 H28B 109.5 . .
H28A C28 H28B 109.5 . .
C26 C28 H28C 109.5 . .
H28A C28 H28C 109.5 . .
H28B C28 H28C 109.5 . .
C26 C29 H29A 109.5 . .
C26 C29 H29B 109.5 . .
H29A C29 H29B 109.5 . .
C26 C29 H29C 109.5 . .
H29A C29 H29C 109.5 . .
H29B C29 H29C 109.5 . .
C35 C30 C31 117.8(3) . .
C35 C30 Si1 123.2(3) . .
C31 C30 Si1 118.8(3) . .
C32 C31 C30 121.6(4) . .
C32 C31 H31 119.2 . .
C30 C31 H31 119.2 . .
C33 C32 C31 119.2(4) . .
C33 C32 H32 120.4 . .
C31 C32 H32 120.4 . .
C34 C33 C32 120.6(4) . .
C34 C33 H33 119.7 . .
C32 C33 H33 119.7 . .
C33 C34 C35 120.4(4) . .
C33 C34 H34 119.8 . .
C35 C34 H34 119.8 . .
C30 C35 C34 120.4(4) . .
C30 C35 H35 119.8 . .
C34 C35 H35 119.8 . .
C37 C36 C41 118.5(3) . .
C37 C36 Si1 120.4(3) . .
C41 C36 Si1 121.1(3) . .
C36 C37 C38 120.0(4) . .
C36 C37 H37 120.0 . .
C38 C37 H37 120.0 . .
C39 C38 C37 120.4(4) . .
C39 C38 H38 119.8 . .
C37 C38 H38 119.8 . .
C40 C39 C38 120.3(4) . .
C40 C39 H39 119.8 . .
C38 C39 H39 119.8 . .
C39 C40 C41 119.7(4) . .
C39 C40 H40 120.1 . .
C41 C40 H40 120.1 . .
C40 C41 C36 121.0(4) . .
C40 C41 H41 119.5 . .
C36 C41 H41 119.5 . .
C47 C42 C43 117.8(3) . .
C47 C42 Si1 121.8(3) . .
C43 C42 Si1 120.3(3) . .
C44 C43 C42 120.8(4) . .
C44 C43 H43 119.6 . .
C42 C43 H43 119.6 . .
C45 C44 C43 119.9(4) . .
C45 C44 H44 120.1 . .
C43 C44 H44 120.1 . .
C46 C45 C44 119.9(3) . .
C46 C45 H45 120.0 . .
C44 C45 H45 120.0 . .
C45 C46 C47 120.0(4) . .
C45 C46 H46 120.0 . .
C47 C46 H46 120.0 . .
C42 C47 C46 121.5(3) . .
C42 C47 H47 119.2 . .
C46 C47 H47 119.2 . .
O6 C48 C49 102.1(6) . .
O6 C48 H48A 111.3 . .
C49 C48 H48A 111.3 . .
O6 C48 H48B 111.3 . .
C49 C48 H48B 111.3 . .
H48A C48 H48B 109.2 . .
C48 C49 C50 107.5(6) . .
C48 C49 H49A 110.2 . .
C50 C49 H49A 110.2 . .
C48 C49 H49B 110.2 . .
C50 C49 H49B 110.2 . .
H49A C49 H49B 108.5 . .
C51 C50 C49 108.8(5) . .
C51 C50 H50A 109.9 . .
C49 C50 H50A 109.9 . .
C51 C50 H50B 109.9 . .
C49 C50 H50B 109.9 . .
H50A C50 H50B 108.3 . .
C50 C51 O6 104.5(6) . .
C50 C51 H51A 110.8 . .
O6 C51 H51A 110.8 . .
C50 C51 H51B 110.8 . .
O6 C51 H51B 110.8 . .
H51A C51 H51B 108.9 . .
F1 C52 F3 113.4(3) . .
F1 C52 F2 110.7(3) . .
F3 C52 F2 103.6(3) . .
F1 C52 S1 117.7(3) . 2_657
F3 C52 S1 105.9(2) . 2_657
F2 C52 S1 104.2(2) . 2_657
F1 C52 C52 117.7(3) . 2_657
F3 C52 C52 105.9(2) . 2_657
F2 C52 C52 104.2(2) . 2_657
S1 C52 C52 0.00(11) 2_657 2_657
C9 N1 C16 120.2(2) . .
C9 N1 U1 132.75(19) . .
C16 N1 U1 107.08(18) . .
Si1 O1 U1 164.81(14) . .
C2 O2 U1 142.20(19) . .
C51 O6 C48 112.5(7) . .
O1 Si1 C36 107.92(15) . .
O1 Si1 C42 107.92(13) . .
C36 Si1 C42 109.12(15) . .
O1 Si1 C30 107.01(14) . .
C36 Si1 C30 113.59(17) . .
C42 Si1 C30 111.05(15) . .
O1 U1 O1 180.0 2_556 .
O1 U1 O2 91.32(9) 2_556 2_556
O1 U1 O2 88.68(9) . 2_556
O1 U1 O2 88.68(9) 2_556 .
O1 U1 O2 91.32(9) . .
O2 U1 O2 180.0 2_556 .
O1 U1 N1 92.04(9) 2_556 2_556
O1 U1 N1 87.95(9) . 2_556
O2 U1 N1 73.40(8) 2_556 2_556
O2 U1 N1 106.60(8) . 2_556
O1 U1 N1 87.95(9) 2_556 .
O1 U1 N1 92.05(9) . .
O2 U1 N1 106.60(8) 2_556 .
O2 U1 N1 73.40(8) . .
N1 U1 N1 180.0 2_556 .

loop_
_geom_bond_atom_site_label_1
_geom_bond_atom_site_label_2
_geom_bond_distance
_geom_bond_site_symmetry_2
C1 C2 1.374(4) .
C1 C9 1.431(4) .
C1 H1 0.9500 .
C2 O2 1.317(4) .
C2 C3 1.483(4) .
C3 C4 1.397(5) .
C3 C8 1.397(4) .
C4 C5 1.383(5) .
C4 H4 0.9500 .
C5 C6 1.389(6) .
C5 H5 0.9500 .
C6 C7 1.385(6) .
C6 H6 0.9500 .
C7 C8 1.394(5) .
C7 H7 0.9500 .
C8 H8 0.9500 .
C9 N1 1.312(4) .
C9 C10 1.497(4) .
C10 C11 1.388(5) .
C10 C15 1.391(5) .
C11 C12 1.390(5) .
C11 H11 0.9500 .
C12 C13 1.377(7) .
C12 H12 0.9500 .
C13 C14 1.379(7) .
C13 H13 0.9500 .
C14 C15 1.385(5) .
C14 H14 0.9500 .
C15 H15 0.9500 .
C16 C17 1.383(4) .
C16 C21 1.394(4) .
C16 N1 1.443(4) .
C17 C18 1.403(4) .
C17 H17 0.9500 .
C18 C19 1.391(5) .
C18 C22 1.532(4) .
C19 C20 1.410(5) .
C19 H19 0.9500 .
C20 C21 1.394(4) .
C20 C26 1.526(4) .
C21 H21 0.9500 .
C22 C25 1.531(5) .
C22 C23 1.533(5) .
C22 C24 1.536(6) .
C23 H23A 0.9800 .
C23 H23B 0.9800 .
C23 H23C 0.9800 .
C24 H24A 0.9800 .
C24 H24B 0.9800 .
C24 H24C 0.9800 .
C25 H25A 0.9800 .
C25 H25B 0.9800 .
C25 H25C 0.9800 .
C26 C29 1.530(5) .
C26 C27 1.530(5) .
C26 C28 1.537(6) .
C27 H27A 0.9800 .
C27 H27B 0.9800 .
C27 H27C 0.9800 .
C28 H28A 0.9800 .
C28 H28B 0.9800 .
C28 H28C 0.9800 .
C29 H29A 0.9800 .
C29 H29B 0.9800 .
C29 H29C 0.9800 .
C30 C35 1.393(5) .
C30 C31 1.398(5) .
C30 Si1 1.867(4) .
C31 C32 1.393(5) .
C31 H31 0.9500 .
C32 C33 1.387(6) .
C32 H32 0.9500 .
C33 C34 1.361(7) .
C33 H33 0.9500 .
C34 C35 1.406(6) .
C34 H34 0.9500 .
C35 H35 0.9500 .
C36 C37 1.386(6) .
C36 C41 1.405(5) .
C36 Si1 1.857(4) .
C37 C38 1.403(5) .
C37 H37 0.9500 .
C38 C39 1.377(7) .
C38 H38 0.9500 .
C39 C40 1.375(7) .
C39 H39 0.9500 .
C40 C41 1.388(6) .
C40 H40 0.9500 .
C41 H41 0.9500 .
C42 C47 1.394(5) .
C42 C43 1.400(5) .
C42 Si1 1.864(3) .
C43 C44 1.397(5) .
C43 H43 0.9500 .
C44 C45 1.392(6) .
C44 H44 0.9500 .
C45 C46 1.377(6) .
C45 H45 0.9500 .
C46 C47 1.391(5) .
C46 H46 0.9500 .
C47 H47 0.9500 .
C48 O6 1.482(9) .
C48 C49 1.505(9) .
C48 H48A 0.9900 .
C48 H48B 0.9900 .
C49 C50 1.524(8) .
C49 H49A 0.9900 .
C49 H49B 0.9900 .
C50 C51 1.461(8) .
C50 H50A 0.9900 .
C50 H50B 0.9900 .
C51 O6 1.473(9) .
C51 H51A 0.9900 .
C51 H51B 0.9900 .
C52 F1 1.293(5) .
C52 F3 1.443(4) .
C52 F2 1.460(4) .
C52 S1 1.749(3) 2_657
C52 C52 1.749(3) 2_657
N1 U1 2.380(2) .
O1 Si1 1.664(2) .
O1 U1 2.044(2) .
O2 U1 2.153(2) .
U1 O1 2.044(2) 2_556
U1 O2 2.153(2) 2_556
U1 N1 2.380(2) 2_556

loop_
_geom_torsion_atom_site_label_1
_geom_torsion_atom_site_label_2
_geom_torsion_atom_site_label_3
_geom_torsion_atom_site_label_4
_geom_torsion
_geom_torsion_site_symmetry_4
C9 C1 C2 O2 0.3(5) .
C9 C1 C2 C3 -179.9(3) .
O2 C2 C3 C4 -162.6(3) .
C1 C2 C3 C4 17.6(5) .
O2 C2 C3 C8 18.2(4) .
C1 C2 C3 C8 -161.6(3) .
C8 C3 C4 C5 1.7(5) .
C2 C3 C4 C5 -177.5(3) .
C3 C4 C5 C6 -0.3(5) .
C4 C5 C6 C7 -0.7(6) .
C5 C6 C7 C8 0.4(5) .
C6 C7 C8 C3 1.1(5) .
C4 C3 C8 C7 -2.1(5) .
C2 C3 C8 C7 177.1(3) .
C2 C1 C9 N1 -4.9(5) .
C2 C1 C9 C10 176.4(3) .
N1 C9 C10 C11 123.8(4) .
C1 C9 C10 C11 -57.4(4) .
N1 C9 C10 C15 -57.9(5) .
C1 C9 C10 C15 120.8(4) .
C15 C10 C11 C12 1.9(5) .
C9 C10 C11 C12 -179.8(3) .
C10 C11 C12 C13 -0.6(6) .
C11 C12 C13 C14 -1.4(7) .
C12 C13 C14 C15 2.1(7) .
C13 C14 C15 C10 -0.7(7) .
C11 C10 C15 C14 -1.2(6) .
C9 C10 C15 C14 -179.5(4) .
C21 C16 C17 C18 3.8(5) .
N1 C16 C17 C18 -175.6(3) .
C16 C17 C18 C19 -2.3(5) .
C16 C17 C18 C22 170.2(3) .
C17 C18 C19 C20 0.2(5) .
C22 C18 C19 C20 -172.2(3) .
C18 C19 C20 C21 0.6(5) .
C18 C19 C20 C26 175.9(3) .
C17 C16 C21 C20 -3.0(5) .
N1 C16 C21 C20 176.4(3) .
C19 C20 C21 C16 0.8(4) .
C26 C20 C21 C16 -174.4(3) .
C19 C18 C22 C25 -19.8(5) .
C17 C18 C22 C25 168.0(3) .
C19 C18 C22 C23 -140.7(3) .
C17 C18 C22 C23 47.1(4) .
C19 C18 C22 C24 99.8(4) .
C17 C18 C22 C24 -72.4(4) .
C21 C20 C26 C29 104.7(4) .
C19 C20 C26 C29 -70.3(4) .
C21 C20 C26 C27 -14.3(5) .
C19 C20 C26 C27 170.7(3) .
C21 C20 C26 C28 -135.6(3) .
C19 C20 C26 C28 49.3(4) .
C35 C30 C31 C32 -2.1(5) .
Si1 C30 C31 C32 174.5(3) .
C30 C31 C32 C33 1.6(6) .
C31 C32 C33 C34 0.1(6) .
C32 C33 C34 C35 -1.2(6) .
C31 C30 C35 C34 0.9(5) .
Si1 C30 C35 C34 -175.6(3) .
C33 C34 C35 C30 0.7(6) .
C41 C36 C37 C38 0.0(6) .
Si1 C36 C37 C38 176.7(3) .
C36 C37 C38 C39 1.1(7) .
C37 C38 C39 C40 -0.6(7) .
C38 C39 C40 C41 -1.1(7) .
C39 C40 C41 C36 2.3(7) .
C37 C36 C41 C40 -1.7(6) .
Si1 C36 C41 C40 -178.4(3) .
C47 C42 C43 C44 -0.2(5) .
Si1 C42 C43 C44 -176.3(3) .
C42 C43 C44 C45 0.3(6) .
C43 C44 C45 C46 -0.4(6) .
C44 C45 C46 C47 0.4(6) .
C43 C42 C47 C46 0.2(5) .
Si1 C42 C47 C46 176.2(3) .
C45 C46 C47 C42 -0.3(6) .
O6 C48 C49 C50 18(2) .
C48 C49 C50 C51 -9(2) .
C49 C50 C51 O6 -4.8(19) .
C1 C9 N1 C16 176.6(3) .
C10 C9 N1 C16 -4.8(5) .
C1 C9 N1 U1 -2.8(5) .
C10 C9 N1 U1 175.8(2) .
C17 C16 N1 C9 104.8(3) .
C21 C16 N1 C9 -74.6(4) .
C17 C16 N1 U1 -75.6(3) .
C21 C16 N1 U1 105.0(3) .
C1 C2 O2 U1 15.9(5) .
C3 C2 O2 U1 -163.9(2) .
C50 C51 O6 C48 17(2) .
C49 C48 O6 C51 -22(2) .
U1 O1 Si1 C36 120.7(5) .
U1 O1 Si1 C42 -121.5(5) .
U1 O1 Si1 C30 -1.9(5) .
C37 C36 Si1 O1 12.3(3) .
C41 C36 Si1 O1 -171.1(3) .
C37 C36 Si1 C42 -104.7(3) .
C41 C36 Si1 C42 71.9(3) .
C37 C36 Si1 C30 130.8(3) .
C41 C36 Si1 C30 -52.6(3) .
C47 C42 Si1 O1 136.2(3) .
C43 C42 Si1 O1 -47.9(3) .
C47 C42 Si1 C36 -106.8(3) .
C43 C42 Si1 C36 69.2(3) .
C47 C42 Si1 C30 19.2(3) .
C43 C42 Si1 C30 -164.9(3) .
C35 C30 Si1 O1 121.1(3) .
C31 C30 Si1 O1 -55.4(3) .
C35 C30 Si1 C36 2.1(4) .
C31 C30 Si1 C36 -174.4(3) .
C35 C30 Si1 C42 -121.4(3) .
C31 C30 Si1 C42 62.2(3) .
Si1 O1 U1 O1 -175(4) 2_556
Si1 O1 U1 O2 -143.6(5) 2_556
Si1 O1 U1 O2 36.4(5) .
Si1 O1 U1 N1 143.0(5) 2_556
Si1 O1 U1 N1 -37.0(5) .
C2 O2 U1 O1 71.4(3) 2_556
C2 O2 U1 O1 -108.6(3) .
C2 O2 U1 O2 -93.1(18) 2_556
C2 O2 U1 N1 163.1(3) 2_556
C2 O2 U1 N1 -16.9(3) .
C9 N1 U1 O1 -80.1(3) 2_556
C16 N1 U1 O1 100.4(2) 2_556
C9 N1 U1 O1 99.9(3) .
C16 N1 U1 O1 -79.6(2) .
C9 N1 U1 O2 -170.9(3) 2_556
C16 N1 U1 O2 9.6(2) 2_556
C9 N1 U1 O2 9.1(3) .
C16 N1 U1 O2 -170.4(2) .
C9 N1 U1 N1 -124(11) 2_556
C16 N1 U1 N1 57(11) 2_556
